data_4333837
loop_
_publ_author_name
'Li-Li Liang'
'Xin-Long Ni'
'Yi Zhao'
'Kai Chen'
'Xin Xiao'
'Yun-Qian Zhang'
'Carl Redshaw'
'Qian-Jiang Zhu'
'Sai-Feng Xue'
'Zhu Tao'

_publ_section_title
;
 Construction of Cucurbit[7]uril Based Tubular Nanochannels Incorporating
 Associated [CdCl4]2- and Lanthanide Ions
;
_journal_name_full 'Inorganic Chemistry'
_journal_page_first 1909
_journal_page_last 1915
_journal_paper_doi 10.1021/ic302145j
_journal_volume 52
_journal_year 2013
_chemical_formula_moiety 'C42 H52 Pr N28 O19, 2(Cd Cl4), H3 O, 39(H2 O)'
_chemical_formula_sum 'C42 H133 Cd2 Cl8 N28 O59 Pr'
_chemical_formula_weight 2624.07
_chemical_name_systematic
;
 ?
;
_space_group_IT_number 14
_symmetry_cell_setting monoclinic
_symmetry_space_group_name_Hall '-P 2yn'
_symmetry_space_group_name_H-M 'P 1 21/n 1'
_atom_sites_solution_hydrogens geom
_atom_sites_solution_primary direct
_atom_sites_solution_secondary difmap
_audit_creation_method SHELXL-97
_cell_angle_alpha 90.00
_cell_angle_beta 95.491(4)
_cell_angle_gamma 90.00
_cell_formula_units_Z 4
_cell_length_a 16.847(2)
_cell_length_b 17.127(2)
_cell_length_c 28.907(4)
_cell_measurement_temperature 223(2)
_cell_volume 8302.5(18)
_computing_cell_refinement 'SAINT (Bruker, 2005)'
_computing_data_collection 'APEX2 (Bruker, 2005)'
_computing_data_reduction SAINT
_computing_molecular_graphics 'Ortep-3 for Windows (Farrugia, 1997)'
_computing_publication_material 'WinGX (Farrugia, 1999)'
_computing_structure_refinement 'SHELXL97 (Sheldrick, 2008)'
_computing_structure_solution 'SHELXS97 (Sheldrick, 2008)'
_diffrn_ambient_temperature 223(2)
_diffrn_measured_fraction_theta_full 0.929
_diffrn_measured_fraction_theta_max 0.929
_diffrn_measurement_device_type 'Bruker CCD Area Detector'
_diffrn_measurement_method '\f and \w scan'
_diffrn_radiation_monochromator graphite
_diffrn_radiation_source 'fine-focus sealed tube'
_diffrn_radiation_type MoK\a
_diffrn_radiation_wavelength 0.71073
_diffrn_reflns_av_R_equivalents 0.1189
_diffrn_reflns_av_sigmaI/netI 0.1289
_diffrn_reflns_limit_h_max 18
_diffrn_reflns_limit_h_min -20
_diffrn_reflns_limit_k_max 22
_diffrn_reflns_limit_k_min -20
_diffrn_reflns_limit_l_max 34
_diffrn_reflns_limit_l_min -37
_diffrn_reflns_number 73460
_diffrn_reflns_theta_full 27.58
_diffrn_reflns_theta_max 27.58
_diffrn_reflns_theta_min 1.35
_exptl_absorpt_coefficient_mu 1.480
_exptl_absorpt_correction_T_max 0.7663
_exptl_absorpt_correction_T_min 0.6735
_exptl_absorpt_correction_type multi-scan
_exptl_absorpt_process_details 'SADABS (Bruker, 2008)'
_exptl_crystal_colour colorless
_exptl_crystal_density_diffrn 2.099
_exptl_crystal_description prism
_exptl_crystal_F_000 5376
_exptl_crystal_size_max 0.29
_exptl_crystal_size_mid 0.21
_exptl_crystal_size_min 0.19
_platon_squeeze_details
;
;
_refine_diff_density_max 1.670
_refine_diff_density_min -1.835
_refine_diff_density_rms 0.220
_refine_ls_extinction_method none
_refine_ls_goodness_of_fit_ref 1.036
_refine_ls_hydrogen_treatment constr
_refine_ls_matrix_type full
_refine_ls_number_parameters 910
_refine_ls_number_reflns 17875
_refine_ls_number_restraints 1
_refine_ls_restrained_S_all 1.036
_refine_ls_R_factor_all 0.1443
_refine_ls_R_factor_gt 0.1019
_refine_ls_shift/su_max 0.002
_refine_ls_shift/su_mean 0.000
_refine_ls_structure_factor_coef Fsqd
_refine_ls_weighting_details 'calc w=1/[\s^2^(Fo^2^)+(0.1840P)^2^+0.0000P] where P=(Fo^2^+2Fc^2^)/3'
_refine_ls_weighting_scheme calc
_refine_ls_wR_factor_gt 0.2882
_refine_ls_wR_factor_ref 0.3072
_reflns_number_gt 10301
_reflns_number_total 17875
_reflns_threshold_expression >2sigma(I)
_cod_data_source_file ic302145j_si_001_07.cif
_cod_data_source_block p03'
_cod_original_cell_volume 8303(2)
_cod_original_sg_symbol_H-M 'P 21/n'
_cod_database_code 4333837

loop_
_symmetry_equiv_pos_as_xyz
'x, y, z'
'-x+1/2, y+1/2, -z+1/2'
'-x, -y, -z'
'x-1/2, -y-1/2, z-1/2'

loop_
_atom_site_label
_atom_site_type_symbol
_atom_site_fract_x
_atom_site_fract_y
_atom_site_fract_z
_atom_site_U_iso_or_equiv
_atom_site_adp_type
_atom_site_occupancy
_atom_site_symmetry_multiplicity
_atom_site_calc_flag
_atom_site_refinement_flags
O6W O 0.6836(6) -0.4112(6) 0.7122(4) 0.088(3) Uani 1 1 d .
O1W O 0.4977(5) 0.0151(5) 0.6053(3) 0.056(2) Uani 1 1 d .
O2W O 0.6649(5) -0.1446(5) 0.6602(4) 0.070(3) Uani 1 1 d .
O3W O 0.7516(6) 0.0021(6) 0.6874(5) 0.102(5) Uani 1 1 d .
O4W O 0.6592(7) -0.0276(6) 0.5927(3) 0.083(3) Uani 1 1 d .
O5W O 0.6615(9) 0.0901(9) 0.7379(6) 0.130(5) Uani 1 1 d .
Pr1 Pr 0.60614(3) -0.01083(3) 0.668541(19) 0.03402(18) Uani 1 1 d .
Cl1 Cl 0.35127(18) -0.62196(19) 0.62012(9) 0.0547(7) Uani 1 1 d .
Cl2 Cl 0.36120(17) -0.26820(18) 0.47571(9) 0.0512(7) Uani 1 1 d .
Cl3 Cl 0.2481(2) -0.4072(2) 0.56073(11) 0.0630(8) Uani 1 1 d .
Cl4 Cl 0.11335(18) -0.2805(2) 0.46556(12) 0.0662(9) Uani 1 1 d .
Cl5 Cl 0.11916(18) -0.58425(19) 0.62372(12) 0.0592(8) Uani 1 1 d .
Cl6 Cl 0.2799(2) -0.4370(2) 0.69721(12) 0.0646(9) Uani 1 1 d .
Cl7 Cl 0.2502(2) -0.6515(3) 0.73770(14) 0.0854(13) Uani 1 1 d .
Cl8 Cl 0.2397(3) -0.1790(3) 0.57046(18) 0.1042(17) Uani 1 1 d .
Cd1 Cd 0.23793(5) -0.28887(5) 0.51470(3) 0.0529(3) Uani 1 1 d .
Cd2 Cd 0.25125(5) -0.56908(5) 0.66775(3) 0.0514(3) Uani 1 1 d .
C1 C 0.4696(5) -0.1750(6) 0.6724(3) 0.036(2) Uani 1 1 d .
C2 C 0.4146(6) -0.2982(5) 0.6654(4) 0.036(2) Uani 1 1 d .
H2 H 0.3591 -0.3058 0.6515 0.044 Uiso 1 1 calc R
C3 C 0.4160(5) -0.2699(5) 0.7169(4) 0.033(2) Uani 1 1 d .
H3 H 0.3621 -0.2700 0.7278 0.040 Uiso 1 1 calc R
C4 C 0.4880(5) -0.3870(6) 0.7108(4) 0.043(3) Uani 1 1 d .
C5 C 0.4612(6) -0.1397(6) 0.7541(4) 0.039(2) Uani 1 1 d .
H5A H 0.4174 -0.1457 0.7738 0.046 Uiso 1 1 calc R
H5B H 0.4608 -0.0856 0.7429 0.046 Uiso 1 1 calc R
C6 C 0.4820(6) -0.3316(6) 0.7913(4) 0.042(3) Uani 1 1 d .
H6A H 0.4347 -0.3123 0.8050 0.051 Uiso 1 1 calc R
H6B H 0.4899 -0.3863 0.8007 0.051 Uiso 1 1 calc R
C7 C 0.6047(6) -0.1174(6) 0.7749(3) 0.034(2) Uani 1 1 d .
C8 C 0.5441(5) -0.2063(5) 0.8213(3) 0.031(2) Uani 1 1 d .
H8 H 0.5033 -0.1959 0.8431 0.037 Uiso 1 1 calc R
C9 C 0.6325(5) -0.1870(5) 0.8434(3) 0.0288(19) Uani 1 1 d .
H9 H 0.6327 -0.1605 0.8738 0.035 Uiso 1 1 calc R
C10 C 0.6211(6) -0.3206(6) 0.8272(3) 0.035(2) Uani 1 1 d .
C11 C 0.7339(6) -0.0887(5) 0.8194(3) 0.035(2) Uani 1 1 d .
H11A H 0.7331 -0.0461 0.7968 0.042 Uiso 1 1 calc R
H11B H 0.7328 -0.0656 0.8504 0.042 Uiso 1 1 calc R
C12 C 0.7395(5) -0.2775(6) 0.8778(3) 0.036(2) Uani 1 1 d .
H12A H 0.7419 -0.3329 0.8865 0.043 Uiso 1 1 calc R
H12B H 0.7366 -0.2471 0.9063 0.043 Uiso 1 1 calc R
C13 C 0.8585(6) -0.1216(6) 0.7873(4) 0.043(3) Uani 1 1 d .
C14 C 0.8424(5) -0.1743(5) 0.8566(3) 0.0274(19) Uani 1 1 d .
H14 H 0.8372 -0.1469 0.8863 0.033 Uiso 1 1 calc R
C15 C 0.9287(6) -0.1846(5) 0.8476(3) 0.033(2) Uani 1 1 d .
H15 H 0.9655 -0.1560 0.8704 0.040 Uiso 1 1 calc R
C16 C 0.8739(5) -0.3081(5) 0.8561(3) 0.0255(19) Uani 1 1 d .
C17 C 1.0040(6) -0.1310(5) 0.7812(4) 0.039(2) Uani 1 1 d .
H17A H 0.9942 -0.0860 0.7605 0.047 Uiso 1 1 calc R
H17B H 1.0438 -0.1157 0.8065 0.047 Uiso 1 1 calc R
C18 C 1.0176(5) -0.3034(6) 0.8481(3) 0.031(2) Uani 1 1 d .
H18A H 1.0180 -0.3542 0.8637 0.037 Uiso 1 1 calc R
H18B H 1.0580 -0.2706 0.8653 0.037 Uiso 1 1 calc R
C19 C 1.0493(6) -0.1855(6) 0.7120(4) 0.042(2) Uani 1 1 d .
C20 C 1.0842(6) -0.2579(6) 0.7782(3) 0.035(2) Uani 1 1 d .
H20 H 1.1305 -0.2375 0.7983 0.042 Uiso 1 1 calc R
C21 C 1.1092(6) -0.3030(6) 0.7364(4) 0.038(2) Uani 1 1 d .
H21 H 1.1665 -0.3170 0.7398 0.046 Uiso 1 1 calc R
C22 C 1.0256(6) -0.3800(5) 0.7769(4) 0.038(2) Uani 1 1 d .
C23 C 1.1225(6) -0.2529(6) 0.6544(4) 0.042(2) Uani 1 1 d .
H23A H 1.1270 -0.1997 0.6425 0.051 Uiso 1 1 calc R
H23B H 1.1764 -0.2749 0.6592 0.051 Uiso 1 1 calc R
C24 C 1.0633(7) -0.4349(6) 0.7020(4) 0.049(3) Uani 1 1 d .
H24A H 1.0367 -0.4811 0.7133 0.059 Uiso 1 1 calc R
H24B H 1.1196 -0.4480 0.7006 0.059 Uiso 1 1 calc R
C25 C 1.0238(7) -0.2683(6) 0.5865(4) 0.047(3) Uani 1 1 d .
C26 C 1.0734(6) -0.3816(6) 0.6212(3) 0.037(2) Uani 1 1 d .
H26 H 1.1275 -0.4044 0.6225 0.045 Uiso 1 1 calc R
C27 C 1.0224(6) -0.4046(6) 0.5761(4) 0.045(3) Uani 1 1 d .
H27 H 1.0559 -0.4281 0.5535 0.054 Uiso 1 1 calc R
C28 C 0.9692(6) -0.4669(6) 0.6355(4) 0.043(2) Uani 1 1 d .
C29 C 0.9401(6) -0.3103(7) 0.5172(3) 0.063(4) Uani 1 1 d D
H29A H 0.9349 -0.2534 0.5143 0.075 Uiso 1 1 calc R
H29B H 0.9658 -0.3292 0.4903 0.075 Uiso 1 1 calc R
C30 C 0.9203(6) -0.5105(6) 0.5578(4) 0.041(2) Uani 1 1 d .
H30A H 0.9517 -0.5247 0.5323 0.049 Uiso 1 1 calc R
H30B H 0.9104 -0.5583 0.5750 0.049 Uiso 1 1 calc R
C31 C 0.7967(8) -0.2925(6) 0.5158(4) 0.049(3) Uani 1 1 d .
C32 C 0.8375(6) -0.4199(6) 0.5038(3) 0.037(2) Uani 1 1 d .
H32 H 0.8612 -0.4374 0.4755 0.044 Uiso 1 1 calc R
C33 C 0.7427(6) -0.4113(6) 0.4941(4) 0.038(2) Uani 1 1 d .
H33 H 0.7250 -0.4241 0.4614 0.046 Uiso 1 1 calc R
C34 C 0.7725(6) -0.5117(6) 0.5488(3) 0.035(2) Uani 1 1 d .
C35 C 0.6541(8) -0.2949(7) 0.4948(5) 0.059(3) Uani 1 1 d .
H35A H 0.6316 -0.3114 0.4638 0.071 Uiso 1 1 calc R
H35B H 0.6629 -0.2385 0.4934 0.071 Uiso 1 1 calc R
C36 C 0.6346(7) -0.4952(6) 0.5184(4) 0.047(3) Uani 1 1 d .
H36A H 0.6179 -0.4964 0.4849 0.056 Uiso 1 1 calc R
H36B H 0.6334 -0.5491 0.5296 0.056 Uiso 1 1 calc R
C37 C 0.5691(8) -0.2537(6) 0.5542(4) 0.052(3) Uani 1 1 d .
C38 C 0.5428(7) -0.3754(6) 0.5244(3) 0.042(2) Uani 1 1 d .
H38 H 0.5139 -0.3804 0.4931 0.051 Uiso 1 1 calc R
C39 C 0.4837(7) -0.3582(6) 0.5610(4) 0.044(3) Uani 1 1 d .
H39 H 0.4277 -0.3616 0.5473 0.053 Uiso 1 1 calc R
C40 C 0.5543(6) -0.4719(6) 0.5831(4) 0.041(2) Uani 1 1 d .
C41 C 0.4504(7) -0.2274(6) 0.5931(3) 0.039(2) Uani 1 1 d .
H41A H 0.3963 -0.2381 0.5791 0.046 Uiso 1 1 calc R
H41B H 0.4642 -0.1740 0.5848 0.046 Uiso 1 1 calc R
C42 C 0.4495(6) -0.4270(6) 0.6317(4) 0.044(3) Uani 1 1 d .
H42A H 0.3940 -0.4284 0.6180 0.053 Uiso 1 1 calc R
H42B H 0.4619 -0.4781 0.6459 0.053 Uiso 1 1 calc R
N1 N 0.4514(5) -0.2326(4) 0.6442(3) 0.0313(17) Uani 1 1 d .
N2 N 0.4489(5) -0.1910(4) 0.7153(3) 0.0335(18) Uani 1 1 d .
N3 N 0.4567(4) -0.3691(4) 0.6672(3) 0.0338(18) Uani 1 1 d .
N4 N 0.4677(5) -0.3277(5) 0.7409(3) 0.039(2) Uani 1 1 d .
N5 N 0.5368(5) -0.1552(4) 0.7816(3) 0.0322(17) Uani 1 1 d .
N6 N 0.6628(4) -0.1376(4) 0.8091(2) 0.0278(16) Uani 1 1 d .
N7 N 0.5491(5) -0.2876(5) 0.8094(3) 0.0377(19) Uani 1 1 d .
N8 N 0.6691(4) -0.2642(4) 0.8478(3) 0.0285(16) Uani 1 1 d .
N9 N 0.8054(5) -0.1321(5) 0.8180(3) 0.0350(18) Uani 1 1 d .
N10 N 0.9290(4) -0.1531(5) 0.8007(3) 0.0358(19) Uani 1 1 d .
N11 N 0.8119(4) -0.2570(4) 0.8576(3) 0.0303(17) Uani 1 1 d .
N12 N 0.9398(5) -0.2676(4) 0.8507(3) 0.042(2) Uani 1 1 d .
N13 N 1.0345(4) -0.1947(4) 0.7558(3) 0.0293(16) Uani 1 1 d .
N14 N 1.0891(5) -0.2497(5) 0.6986(3) 0.045(2) Uani 1 1 d .
N15 N 1.0404(5) -0.3149(5) 0.8012(3) 0.0343(18) Uani 1 1 d .
N16 N 1.0572(5) -0.3712(4) 0.7346(3) 0.0375(19) Uani 1 1 d .
N17 N 1.0758(6) -0.2989(5) 0.6204(3) 0.045(2) Uani 1 1 d .
N18 N 0.9917(7) -0.3286(6) 0.5598(3) 0.058(3) Uani 1 1 d .
N19 N 1.0276(5) -0.4159(5) 0.6555(3) 0.0338(18) Uani 1 1 d .
N20 N 0.9656(5) -0.4572(5) 0.5883(3) 0.0379(19) Uani 1 1 d .
N21 N 0.8618(5) -0.3440(5) 0.5161(3) 0.047(2) Uani 1 1 d D
N22 N 0.7284(5) -0.3304(5) 0.5034(3) 0.046(2) Uani 1 1 d .
N23 N 0.8455(6) -0.4785(5) 0.5389(3) 0.045(2) Uani 1 1 d .
N24 N 0.7153(5) -0.4688(5) 0.5244(3) 0.0360(19) Uani 1 1 d .
N25 N 0.5944(7) -0.3084(5) 0.5264(3) 0.055(3) Uani 1 1 d .
N26 N 0.5044(5) -0.2804(5) 0.5742(3) 0.040(2) Uani 1 1 d .
N27 N 0.5769(5) -0.4519(5) 0.5403(3) 0.042(2) Uani 1 1 d .
N28 N 0.5006(5) -0.4146(5) 0.5949(3) 0.045(2) Uani 1 1 d .
O1 O 0.4984(4) -0.1088(4) 0.6626(3) 0.0450(18) Uani 1 1 d .
O2 O 0.6141(4) -0.0713(4) 0.7436(2) 0.0364(15) Uani 1 1 d .
O3 O 0.8484(4) -0.0829(4) 0.7489(3) 0.0457(18) Uani 1 1 d .
O4 O 1.0286(5) -0.1302(5) 0.6865(3) 0.057(2) Uani 1 1 d .
O5 O 1.0107(6) -0.1992(5) 0.5793(3) 0.069(3) Uani 1 1 d .
O6 O 0.8012(7) -0.2207(5) 0.5232(4) 0.082(3) Uani 1 1 d .
O7 O 0.5974(7) -0.1883(5) 0.5586(3) 0.080(3) Uani 1 1 d .
O8 O 0.5244(5) -0.4459(4) 0.7247(3) 0.0498(19) Uani 1 1 d .
O9 O 0.6375(4) -0.3903(4) 0.8281(3) 0.0437(17) Uani 1 1 d .
O10 O 0.8675(4) -0.3784(4) 0.8607(3) 0.0413(17) Uani 1 1 d .
O11 O 0.9921(5) -0.4398(4) 0.7886(2) 0.0449(18) Uani 1 1 d .
O12 O 0.9285(5) -0.5106(5) 0.6573(3) 0.055(2) Uani 1 1 d .
O13 O 0.7651(4) -0.5674(4) 0.5727(3) 0.0467(18) Uani 1 1 d .
O14 O 0.5736(5) -0.5296(5) 0.6056(3) 0.058(2) Uani 1 1 d .

loop_
_atom_site_aniso_label
_atom_site_aniso_U_11
_atom_site_aniso_U_22
_atom_site_aniso_U_33
_atom_site_aniso_U_23
_atom_site_aniso_U_13
_atom_site_aniso_U_12
O6W 0.064(6) 0.062(6) 0.138(10) 0.031(6) 0.009(6) 0.001(5)
O1W 0.064(5) 0.049(5) 0.049(4) 0.009(4) -0.022(4) -0.013(4)
O2W 0.066(6) 0.044(5) 0.105(7) -0.004(5) 0.039(5) 0.022(4)
O3W 0.059(6) 0.070(7) 0.163(11) 0.077(7) -0.064(7) -0.033(5)
O4W 0.117(9) 0.078(7) 0.058(6) -0.009(5) 0.027(6) 0.019(6)
O5W 0.111(11) 0.127(12) 0.149(13) 0.003(10) 0.005(9) 0.004(9)
Pr1 0.0384(3) 0.0230(3) 0.0409(3) 0.0030(2) 0.0047(2) 0.0016(2)
Cl1 0.0511(17) 0.070(2) 0.0416(14) -0.0036(13) -0.0018(12) 0.0211(14)
Cl2 0.0425(16) 0.0656(19) 0.0449(14) 0.0022(13) 0.0015(12) -0.0070(13)
Cl3 0.071(2) 0.063(2) 0.0563(17) 0.0097(15) 0.0177(15) 0.0061(16)
Cl4 0.0373(16) 0.088(3) 0.073(2) -0.0064(18) 0.0057(14) 0.0066(15)
Cl5 0.0459(17) 0.0544(19) 0.075(2) 0.0010(15) -0.0030(14) 0.0064(13)
Cl6 0.0576(19) 0.064(2) 0.074(2) -0.0016(16) 0.0177(16) -0.0119(15)
Cl7 0.058(2) 0.108(3) 0.093(3) 0.045(2) 0.0245(19) 0.036(2)
Cl8 0.086(3) 0.100(3) 0.133(4) -0.060(3) 0.048(3) -0.036(2)
Cd1 0.0450(5) 0.0579(6) 0.0561(5) 0.0014(4) 0.0058(4) -0.0038(4)
Cd2 0.0381(5) 0.0535(6) 0.0626(6) -0.0010(4) 0.0060(4) 0.0078(4)
C1 0.022(5) 0.040(6) 0.044(6) -0.002(4) -0.013(4) -0.001(4)
C2 0.031(5) 0.019(5) 0.056(6) -0.002(4) -0.010(4) 0.001(4)
C3 0.018(4) 0.018(5) 0.065(6) -0.012(4) 0.005(4) -0.006(3)
C4 0.012(4) 0.037(6) 0.081(8) -0.007(5) 0.005(5) -0.012(4)
C5 0.041(6) 0.024(5) 0.052(6) -0.009(4) 0.010(5) 0.005(4)
C6 0.034(6) 0.020(5) 0.073(7) 0.009(5) 0.003(5) -0.006(4)
C7 0.030(5) 0.038(6) 0.033(5) -0.013(4) -0.009(4) 0.020(4)
C8 0.024(5) 0.036(5) 0.034(5) 0.007(4) 0.008(4) 0.006(4)
C9 0.028(5) 0.033(5) 0.025(4) 0.008(4) 0.000(4) 0.001(4)
C10 0.038(6) 0.028(6) 0.039(5) -0.002(4) -0.001(4) -0.005(4)
C11 0.059(7) 0.018(5) 0.025(4) -0.003(3) -0.014(4) -0.018(4)
C12 0.027(5) 0.036(6) 0.047(6) -0.001(4) 0.014(4) 0.000(4)
C13 0.044(6) 0.037(6) 0.047(6) -0.014(5) -0.008(5) 0.014(5)
C14 0.030(5) 0.028(5) 0.023(4) -0.008(3) -0.004(4) -0.001(4)
C15 0.044(6) 0.015(4) 0.040(5) -0.004(4) 0.001(4) -0.009(4)
C16 0.026(5) 0.023(5) 0.028(4) -0.016(3) 0.002(4) 0.000(3)
C17 0.036(6) 0.017(5) 0.064(7) -0.006(4) 0.002(5) 0.000(4)
C18 0.024(5) 0.041(6) 0.028(4) 0.006(4) 0.004(4) 0.002(4)
C19 0.034(6) 0.037(6) 0.059(7) 0.005(5) 0.017(5) -0.006(4)
C20 0.026(5) 0.036(6) 0.042(5) 0.004(4) -0.001(4) -0.002(4)
C21 0.034(5) 0.027(5) 0.054(6) -0.003(4) 0.010(5) -0.013(4)
C22 0.039(6) 0.018(5) 0.058(6) 0.004(4) 0.007(5) -0.004(4)
C23 0.036(6) 0.036(6) 0.059(6) -0.004(5) 0.022(5) -0.011(4)
C24 0.059(7) 0.021(5) 0.064(7) -0.015(5) -0.017(6) 0.010(5)
C25 0.070(8) 0.024(6) 0.048(6) 0.001(4) 0.011(6) -0.010(5)
C26 0.035(5) 0.037(6) 0.041(5) -0.007(4) 0.013(4) -0.015(4)
C27 0.037(6) 0.043(6) 0.057(6) -0.010(5) 0.020(5) -0.005(5)
C28 0.039(6) 0.040(6) 0.049(6) -0.012(5) -0.001(5) 0.005(5)
C29 0.095(10) 0.071(8) 0.023(5) -0.005(5) 0.014(5) -0.070(8)
C30 0.033(6) 0.038(6) 0.051(6) -0.012(5) 0.002(5) -0.003(4)
C31 0.066(8) 0.037(6) 0.046(6) -0.008(5) 0.020(5) -0.024(5)
C32 0.036(6) 0.035(6) 0.042(5) 0.003(4) 0.014(4) -0.007(4)
C33 0.043(6) 0.031(5) 0.040(5) -0.008(4) 0.000(4) -0.004(4)
C34 0.034(5) 0.032(5) 0.038(5) -0.002(4) 0.000(4) 0.001(4)
C35 0.069(9) 0.036(7) 0.073(8) 0.003(6) 0.018(7) 0.004(6)
C36 0.057(7) 0.027(6) 0.054(6) -0.021(5) -0.006(5) -0.013(5)
C37 0.082(9) 0.032(6) 0.041(6) -0.006(5) 0.006(6) -0.009(6)
C38 0.050(7) 0.039(6) 0.036(5) -0.013(4) -0.004(5) 0.014(5)
C39 0.040(6) 0.032(6) 0.056(6) -0.007(5) -0.014(5) 0.003(4)
C40 0.042(6) 0.034(6) 0.048(6) 0.005(5) 0.007(5) 0.002(4)
C41 0.053(7) 0.031(5) 0.030(5) 0.001(4) -0.005(4) -0.003(5)
C42 0.039(6) 0.026(5) 0.066(7) 0.004(5) 0.005(5) 0.004(4)
N1 0.031(4) 0.018(4) 0.045(4) -0.014(3) 0.004(3) 0.005(3)
N2 0.036(5) 0.013(4) 0.051(5) -0.003(3) 0.008(4) -0.011(3)
N3 0.023(4) 0.023(4) 0.055(5) 0.001(4) -0.001(4) 0.002(3)
N4 0.047(5) 0.021(4) 0.047(5) 0.004(3) -0.010(4) 0.008(4)
N5 0.036(5) 0.015(4) 0.044(4) 0.001(3) -0.003(4) 0.004(3)
N6 0.029(4) 0.023(4) 0.031(4) 0.003(3) 0.001(3) -0.015(3)
N7 0.027(4) 0.043(5) 0.040(4) -0.003(4) -0.013(4) -0.001(3)
N8 0.030(4) 0.015(4) 0.038(4) -0.001(3) -0.006(3) -0.007(3)
N9 0.039(5) 0.034(5) 0.030(4) -0.001(3) -0.007(4) 0.005(4)
N10 0.022(4) 0.028(4) 0.058(5) 0.001(4) 0.005(4) 0.002(3)
N11 0.023(4) 0.029(4) 0.039(4) -0.008(3) 0.005(3) 0.001(3)
N12 0.051(6) 0.016(4) 0.060(5) 0.004(4) 0.008(4) 0.009(4)
N13 0.025(4) 0.025(4) 0.039(4) 0.000(3) 0.007(3) -0.001(3)
N14 0.049(5) 0.029(5) 0.060(6) -0.023(4) 0.011(4) -0.001(4)
N15 0.042(5) 0.028(4) 0.034(4) -0.002(3) 0.006(3) -0.007(3)
N16 0.051(5) 0.022(4) 0.038(4) -0.003(3) -0.005(4) 0.000(4)
N17 0.052(6) 0.040(5) 0.046(5) 0.000(4) 0.014(4) -0.013(4)
N18 0.077(7) 0.053(6) 0.043(5) 0.005(4) -0.007(5) -0.029(5)
N19 0.036(5) 0.035(5) 0.031(4) -0.007(3) 0.011(3) -0.006(3)
N20 0.042(5) 0.028(4) 0.043(5) 0.003(4) -0.002(4) -0.003(4)
N21 0.049(6) 0.051(6) 0.043(5) 0.001(4) 0.008(4) -0.002(5)
N22 0.041(5) 0.034(5) 0.065(6) 0.003(4) 0.017(4) -0.006(4)
N23 0.061(6) 0.029(5) 0.045(5) 0.000(4) 0.009(4) 0.001(4)
N24 0.043(5) 0.033(5) 0.033(4) -0.005(3) 0.006(4) 0.000(4)
N25 0.090(8) 0.020(4) 0.061(6) -0.016(4) 0.036(5) -0.025(5)
N26 0.053(6) 0.032(5) 0.032(4) -0.006(3) -0.015(4) -0.004(4)
N27 0.043(5) 0.032(5) 0.052(5) 0.006(4) 0.001(4) 0.008(4)
N28 0.047(5) 0.020(4) 0.071(6) -0.004(4) 0.019(5) 0.000(4)
O1 0.055(5) 0.023(4) 0.057(4) 0.001(3) 0.004(4) -0.013(3)
O2 0.042(4) 0.042(4) 0.025(3) 0.007(3) -0.004(3) 0.001(3)
O3 0.043(4) 0.042(4) 0.052(4) 0.020(3) 0.004(3) -0.001(3)
O4 0.063(5) 0.042(5) 0.068(5) 0.020(4) 0.013(4) 0.003(4)
O5 0.103(8) 0.036(5) 0.068(6) 0.009(4) 0.005(5) -0.018(5)
O6 0.128(9) 0.026(5) 0.099(7) -0.014(4) 0.051(7) -0.015(5)
O7 0.119(9) 0.033(5) 0.090(7) -0.025(4) 0.022(6) -0.036(5)
O8 0.055(5) 0.020(4) 0.072(5) 0.007(3) -0.007(4) 0.012(3)
O9 0.039(4) 0.027(4) 0.063(5) 0.006(3) -0.002(3) 0.001(3)
O10 0.045(4) 0.022(4) 0.058(4) -0.003(3) 0.011(3) 0.001(3)
O11 0.071(5) 0.029(4) 0.033(4) -0.005(3) -0.003(3) 0.004(3)
O12 0.049(5) 0.054(5) 0.061(5) 0.008(4) 0.011(4) -0.019(4)
O13 0.050(5) 0.036(4) 0.050(4) 0.003(3) -0.013(3) -0.011(3)
O14 0.058(5) 0.045(5) 0.075(6) 0.024(4) 0.019(4) 0.015(4)

loop_
_atom_type_symbol
_atom_type_description
_atom_type_scat_dispersion_real
_atom_type_scat_dispersion_imag
_atom_type_scat_source
C C 0.0033 0.0016 'International Tables Vol C Tables 4.2.6.8 and 6.1.1.4'
H H 0.0000 0.0000 'International Tables Vol C Tables 4.2.6.8 and 6.1.1.4'
N N 0.0061 0.0033 'International Tables Vol C Tables 4.2.6.8 and 6.1.1.4'
O O 0.0106 0.0060 'International Tables Vol C Tables 4.2.6.8 and 6.1.1.4'
Cl Cl 0.1484 0.1585 'International Tables Vol C Tables 4.2.6.8 and 6.1.1.4'
Cd Cd -0.8075 1.2024 'International Tables Vol C Tables 4.2.6.8 and 6.1.1.4'
Pr Pr -0.2180 2.8214 'International Tables Vol C Tables 4.2.6.8 and 6.1.1.4'

loop_
_geom_angle_atom_site_label_1
_geom_angle_atom_site_label_2
_geom_angle_atom_site_label_3
_geom_angle
_geom_angle_site_symmetry_1
_geom_angle_site_symmetry_3
O2 Pr1 O4W 139.7(3) . .
O2 Pr1 O1 75.3(2) . .
O4W Pr1 O1 100.7(3) . .
O2 Pr1 O3W 82.6(3) . .
O4W Pr1 O3W 76.7(4) . .
O1 Pr1 O3W 141.7(3) . .
O2 Pr1 O10 135.1(2) . 2_656
O4W Pr1 O10 73.2(3) . 2_656
O1 Pr1 O10 139.0(2) . 2_656
O3W Pr1 O10 77.6(2) . 2_656
O2 Pr1 O11 75.0(2) . 2_656
O4W Pr1 O11 145.0(3) . 2_656
O1 Pr1 O11 81.1(2) . 2_656
O3W Pr1 O11 122.8(4) . 2_656
O10 Pr1 O11 82.6(2) 2_656 2_656
O2 Pr1 O1W 135.5(3) . .
O4W Pr1 O1W 70.8(3) . .
O1 Pr1 O1W 65.7(2) . .
O3W Pr1 O1W 141.9(3) . .
O10 Pr1 O1W 74.4(2) 2_656 .
O11 Pr1 O1W 78.6(3) 2_656 .
O2 Pr1 O2W 72.8(3) . .
O4W Pr1 O2W 68.2(3) . .
O1 Pr1 O2W 70.6(3) . .
O3W Pr1 O2W 73.2(3) . .
O10 Pr1 O2W 135.8(3) 2_656 .
O11 Pr1 O2W 141.4(3) 2_656 .
O1W Pr1 O2W 111.1(3) . .
O2 Pr1 O5W 67.9(4) . .
O4W Pr1 O5W 126.7(4) . .
O1 Pr1 O5W 132.6(4) . .
O3W Pr1 O5W 61.4(5) . .
O10 Pr1 O5W 67.2(4) 2_656 .
O11 Pr1 O5W 61.5(4) 2_656 .
O1W Pr1 O5W 126.6(4) . .
O2W Pr1 O5W 122.3(4) . .
Cl3 Cd1 Cl4 112.55(13) . .
Cl3 Cd1 Cl8 106.40(17) . .
Cl4 Cd1 Cl8 107.00(16) . .
Cl3 Cd1 Cl2 110.52(11) . .
Cl4 Cd1 Cl2 116.16(11) . .
Cl8 Cd1 Cl2 103.25(12) . .
Cl6 Cd2 Cl1 114.44(11) . .
Cl6 Cd2 Cl7 105.08(15) . .
Cl1 Cd2 Cl7 107.95(11) . .
Cl6 Cd2 Cl5 114.48(12) . .
Cl1 Cd2 Cl5 107.82(11) . .
Cl7 Cd2 Cl5 106.59(13) . .
O1 C1 N1 127.6(10) . .
O1 C1 N2 121.4(9) . .
N1 C1 N2 110.9(9) . .
N3 C2 N1 116.8(8) . .
N3 C2 C3 105.8(8) . .
N1 C2 C3 101.2(7) . .
N3 C2 H2 110.8 . .
N1 C2 H2 110.8 . .
C3 C2 H2 110.8 . .
N4 C3 N2 115.6(8) . .
N4 C3 C2 101.4(7) . .
N2 C3 C2 103.3(8) . .
N4 C3 H3 111.9 . .
N2 C3 H3 111.9 . .
C2 C3 H3 111.9 . .
O8 C4 N3 128.8(10) . .
O8 C4 N4 122.6(11) . .
N3 C4 N4 108.5(9) . .
N2 C5 N5 111.7(8) . .
N2 C5 H5A 109.3 . .
N5 C5 H5A 109.3 . .
N2 C5 H5B 109.3 . .
N5 C5 H5B 109.3 . .
H5A C5 H5B 107.9 . .
N7 C6 N4 113.2(8) . .
N7 C6 H6A 108.9 . .
N4 C6 H6A 108.9 . .
N7 C6 H6B 108.9 . .
N4 C6 H6B 108.9 . .
H6A C6 H6B 107.7 . .
O2 C7 N5 126.1(8) . .
O2 C7 N6 124.2(9) . .
N5 C7 N6 109.6(9) . .
N7 C8 N5 113.6(8) . .
N7 C8 C9 102.8(7) . .
N5 C8 C9 101.4(7) . .
N7 C8 H8 112.7 . .
N5 C8 H8 112.7 . .
C9 C8 H8 112.7 . .
N6 C9 N8 114.9(7) . .
N6 C9 C8 103.0(7) . .
N8 C9 C8 102.6(7) . .
N6 C9 H9 111.9 . .
N8 C9 H9 111.9 . .
C8 C9 H9 111.9 . .
O9 C10 N8 124.0(9) . .
O9 C10 N7 126.1(9) . .
N8 C10 N7 109.6(8) . .
N9 C11 N6 112.0(7) . .
N9 C11 H11A 109.2 . .
N6 C11 H11A 109.2 . .
N9 C11 H11B 109.2 . .
N6 C11 H11B 109.2 . .
H11A C11 H11B 107.9 . .
N8 C12 N11 113.7(8) . .
N8 C12 H12A 108.8 . .
N11 C12 H12A 108.8 . .
N8 C12 H12B 108.8 . .
N11 C12 H12B 108.8 . .
H12A C12 H12B 107.7 . .
O3 C13 N10 120.0(10) . .
O3 C13 N9 127.0(9) . .
N10 C13 N9 112.9(9) . .
N9 C14 N11 111.6(7) . .
N9 C14 C15 106.2(7) . .
N11 C14 C15 103.2(7) . .
N9 C14 H14 111.8 . .
N11 C14 H14 111.8 . .
C15 C14 H14 111.8 . .
N12 C15 N10 114.4(8) . .
N12 C15 C14 103.1(7) . .
N10 C15 C14 101.8(7) . .
N12 C15 H15 112.2 . .
N10 C15 H15 112.2 . .
C14 C15 H15 112.2 . .
O10 C16 N12 127.8(8) . .
O10 C16 N11 123.6(8) . .
N12 C16 N11 108.6(8) . .
N13 C17 N10 111.2(7) . .
N13 C17 H17A 109.4 . .
N10 C17 H17A 109.4 . .
N13 C17 H17B 109.4 . .
N10 C17 H17B 109.4 . .
H17A C17 H17B 108.0 . .
N12 C18 N15 115.0(8) . .
N12 C18 H18A 108.5 . .
N15 C18 H18A 108.5 . .
N12 C18 H18B 108.5 . .
N15 C18 H18B 108.5 . .
H18A C18 H18B 107.5 . .
O4 C19 N13 126.6(10) . .
O4 C19 N14 124.7(10) . .
N13 C19 N14 108.7(9) . .
N15 C20 N13 114.1(8) . .
N15 C20 C21 102.5(8) . .
N13 C20 C21 102.2(8) . .
N15 C20 H20 112.4 . .
N13 C20 H20 112.4 . .
C21 C20 H20 112.4 . .
N14 C21 N16 112.6(8) . .
N14 C21 C20 102.6(8) . .
N16 C21 C20 102.9(7) . .
N14 C21 H21 112.6 . .
N16 C21 H21 112.6 . .
C20 C21 H21 112.6 . .
O11 C22 N15 128.3(10) . .
O11 C22 N16 123.8(9) . .
N15 C22 N16 107.9(8) . .
N17 C23 N14 113.1(8) . .
N17 C23 H23A 109.0 . .
N14 C23 H23A 109.0 . .
N17 C23 H23B 109.0 . .
N14 C23 H23B 109.0 . .
H23A C23 H23B 107.8 . .
N16 C24 N19 112.6(8) . .
N16 C24 H24A 109.1 . .
N19 C24 H24A 109.1 . .
N16 C24 H24B 109.1 . .
N19 C24 H24B 109.1 . .
H24A C24 H24B 107.8 . .
O5 C25 N17 126.4(11) . .
O5 C25 N18 125.6(12) . .
N17 C25 N18 107.9(10) . .
N17 C26 N19 116.1(8) . .
N17 C26 C27 104.7(9) . .
N19 C26 C27 100.8(7) . .
N17 C26 H26 111.5 . .
N19 C26 H26 111.5 . .
C27 C26 H26 111.5 . .
N20 C27 N18 115.5(9) . .
N20 C27 C26 107.0(9) . .
N18 C27 C26 101.4(8) . .
N20 C27 H27 110.8 . .
N18 C27 H27 110.8 . .
C26 C27 H27 110.8 . .
O12 C28 N20 127.7(10) . .
O12 C28 N19 124.9(10) . .
N20 C28 N19 107.3(9) . .
N21 C29 N18 113.6(8) . .
N21 C29 H29A 108.8 . .
N18 C29 H29A 108.8 . .
N21 C29 H29B 108.8 . .
N18 C29 H29B 108.8 . .
H29A C29 H29B 107.7 . .
N23 C30 N20 112.7(8) . .
N23 C30 H30A 109.0 . .
N20 C30 H30A 109.0 . .
N23 C30 H30B 109.0 . .
N20 C30 H30B 109.0 . .
H30A C30 H30B 107.8 . .
O6 C31 N22 124.0(12) . .
O6 C31 N21 125.5(11) . .
N22 C31 N21 110.3(9) . .
N21 C32 N23 117.8(9) . .
N21 C32 C33 102.8(8) . .
N23 C32 C33 102.4(8) . .
N21 C32 H32 111.0 . .
N23 C32 H32 111.0 . .
C33 C32 H32 111.0 . .
N24 C33 N22 118.9(8) . .
N24 C33 C32 101.9(8) . .
N22 C33 C32 103.8(8) . .
N24 C33 H33 110.5 . .
N22 C33 H33 110.5 . .
C32 C33 H33 110.5 . .
O13 C34 N24 128.8(10) . .
O13 C34 N23 125.6(9) . .
N24 C34 N23 105.6(8) . .
N22 C35 N25 119.2(11) . .
N22 C35 H35A 107.5 . .
N25 C35 H35A 107.5 . .
N22 C35 H35B 107.5 . .
N25 C35 H35B 107.5 . .
H35A C35 H35B 107.0 . .
N27 C36 N24 117.6(8) . .
N27 C36 H36A 107.9 . .
N24 C36 H36A 107.9 . .
N27 C36 H36B 107.9 . .
N24 C36 H36B 107.9 . .
H36A C36 H36B 107.2 . .
O7 C37 N25 124.4(12) . .
O7 C37 N26 125.9(11) . .
N25 C37 N26 109.6(9) . .
N25 C38 N27 118.5(9) . .
N25 C38 C39 104.2(8) . .
N27 C38 C39 102.2(8) . .
N25 C38 H38 110.4 . .
N27 C38 H38 110.4 . .
C39 C38 H38 110.4 . .
N28 C39 N26 115.9(9) . .
N28 C39 C38 104.4(8) . .
N26 C39 C38 101.9(9) . .
N28 C39 H39 111.3 . .
N26 C39 H39 111.3 . .
C38 C39 H39 111.3 . .
O14 C40 N27 127.2(10) . .
O14 C40 N28 126.2(10) . .
N27 C40 N28 106.6(9) . .
N26 C41 N1 113.4(8) . .
N26 C41 H41A 108.9 . .
N1 C41 H41A 108.9 . .
N26 C41 H41B 108.9 . .
N1 C41 H41B 108.9 . .
H41A C41 H41B 107.7 . .
N3 C42 N28 114.4(8) . .
N3 C42 H42A 108.7 . .
N28 C42 H42A 108.7 . .
N3 C42 H42B 108.7 . .
N28 C42 H42B 108.7 . .
H42A C42 H42B 107.6 . .
C1 N1 C2 114.2(8) . .
C1 N1 C41 124.1(8) . .
C2 N1 C41 120.4(7) . .
C1 N2 C5 124.5(8) . .
C1 N2 C3 110.4(8) . .
C5 N2 C3 125.1(8) . .
C4 N3 C2 112.3(8) . .
C4 N3 C42 120.9(8) . .
C2 N3 C42 124.6(8) . .
C4 N4 C3 111.7(8) . .
C4 N4 C6 124.1(8) . .
C3 N4 C6 123.0(8) . .
C7 N5 C8 113.4(8) . .
C7 N5 C5 123.0(8) . .
C8 N5 C5 123.3(8) . .
C7 N6 C9 111.8(8) . .
C7 N6 C11 121.2(8) . .
C9 N6 C11 122.2(7) . .
C10 N7 C6 123.9(8) . .
C10 N7 C8 111.9(8) . .
C6 N7 C8 122.7(8) . .
C10 N8 C12 125.5(8) . .
C10 N8 C9 112.1(8) . .
C12 N8 C9 121.4(7) . .
C13 N9 C11 125.1(8) . .
C13 N9 C14 108.7(8) . .
C11 N9 C14 123.5(8) . .
C13 N10 C15 109.9(8) . .
C13 N10 C17 123.9(9) . .
C15 N10 C17 121.7(8) . .
C16 N11 C12 122.3(8) . .
C16 N11 C14 109.7(7) . .
C12 N11 C14 122.6(7) . .
C16 N12 C15 114.7(8) . .
C16 N12 C18 123.5(8) . .
C15 N12 C18 121.8(8) . .
C19 N13 C17 120.6(8) . .
C19 N13 C20 110.8(8) . .
C17 N13 C20 123.1(8) . .
C19 N14 C21 112.4(9) . .
C19 N14 C23 121.7(9) . .
C21 N14 C23 124.4(9) . .
C22 N15 C20 114.0(8) . .
C22 N15 C18 123.6(8) . .
C20 N15 C18 122.4(8) . .
C22 N16 C24 123.2(9) . .
C22 N16 C21 109.6(8) . .
C24 N16 C21 123.1(9) . .
C25 N17 C26 112.5(9) . .
C25 N17 C23 123.9(9) . .
C26 N17 C23 123.4(9) . .
C25 N18 C27 112.4(10) . .
C25 N18 C29 118.7(10) . .
C27 N18 C29 128.5(9) . .
C28 N19 C26 111.9(8) . .
C28 N19 C24 117.0(8) . .
C26 N19 C24 121.8(9) . .
C28 N20 C27 111.6(9) . .
C28 N20 C30 120.3(9) . .
C27 N20 C30 126.6(9) . .
C32 N21 C31 111.8(8) . .
C32 N21 C29 128.6(9) . .
C31 N21 C29 117.5(10) . .
C31 N22 C35 124.9(10) . .
C31 N22 C33 111.2(9) . .
C35 N22 C33 123.5(9) . .
C34 N23 C32 113.7(9) . .
C34 N23 C30 121.5(9) . .
C32 N23 C30 124.1(9) . .
C34 N24 C33 116.0(8) . .
C34 N24 C36 120.9(9) . .
C33 N24 C36 120.3(9) . .
C37 N25 C38 111.1(9) . .
C37 N25 C35 123.6(9) . .
C38 N25 C35 123.9(9) . .
C37 N26 C39 112.7(9) . .
C37 N26 C41 120.9(9) . .
C39 N26 C41 123.3(9) . .
C40 N27 C36 122.2(9) . .
C40 N27 C38 111.6(8) . .
C36 N27 C38 125.7(9) . .
C39 N28 C40 114.4(9) . .
C39 N28 C42 121.7(9) . .
C40 N28 C42 121.4(8) . .
C1 O1 Pr1 152.0(6) . .
C7 O2 Pr1 161.6(6) . .
C16 O10 Pr1 148.1(6) . 2_646
C22 O11 Pr1 152.8(7) . 2_646

loop_
_geom_bond_atom_site_label_1
_geom_bond_atom_site_label_2
_geom_bond_distance
_geom_bond_site_symmetry_2
O1W Pr1 2.498(8) .
O2W Pr1 2.516(8) .
O3W Pr1 2.470(9) .
O4W Pr1 2.463(9) .
O5W Pr1 2.742(15) .
Pr1 O2 2.396(6) .
Pr1 O1 2.466(7) .
Pr1 O10 2.475(6) 2_656
Pr1 O11 2.480(8) 2_656
Cl1 Cd2 2.449(3) .
Cl2 Cd1 2.481(3) .
Cl3 Cd1 2.421(3) .
Cl4 Cd1 2.423(3) .
Cl5 Cd2 2.469(3) .
Cl6 Cd2 2.448(4) .
Cl7 Cd2 2.468(4) .
Cl8 Cd1 2.476(4) .
C1 O1 1.276(12) .
C1 N1 1.297(12) .
C1 N2 1.350(13) .
C2 N3 1.405(11) .
C2 N1 1.447(12) .
C2 C3 1.563(14) .
C2 H2 0.9900 .
C3 N4 1.450(12) .
C3 N2 1.462(11) .
C3 H3 0.9900 .
C4 O8 1.228(12) .
C4 N3 1.356(14) .
C4 N4 1.400(13) .
C5 N2 1.424(12) .
C5 N5 1.459(13) .
C5 H5A 0.9800 .
C5 H5B 0.9800 .
C6 N7 1.416(12) .
C6 N4 1.457(14) .
C6 H6A 0.9800 .
C6 H6B 0.9800 .
C7 O2 1.223(12) .
C7 N5 1.344(13) .
C7 N6 1.366(11) .
C8 N7 1.439(12) .
C8 N5 1.440(11) .
C8 C9 1.598(13) .
C8 H8 0.9900 .
C9 N6 1.434(11) .
C9 N8 1.459(11) .
C9 H9 0.9900 .
C10 O9 1.225(12) .
C10 N8 1.359(12) .
C10 N7 1.392(12) .
C11 N9 1.419(13) .
C11 N6 1.469(11) .
C11 H11A 0.9800 .
C11 H11B 0.9800 .
C12 N8 1.419(12) .
C12 N11 1.446(11) .
C12 H12A 0.9800 .
C12 H12B 0.9800 .
C13 O3 1.290(13) .
C13 N10 1.328(12) .
C13 N9 1.330(14) .
C14 N9 1.423(11) .
C14 N11 1.507(12) .
C14 C15 1.513(13) .
C14 H14 0.9900 .
C15 N12 1.435(12) .
C15 N10 1.459(12) .
C15 H15 0.9900 .
C16 O10 1.218(11) .
C16 N12 1.331(12) .
C16 N11 1.367(11) .
C17 N13 1.437(12) .
C17 N10 1.482(13) .
C17 H17A 0.9800 .
C17 H17B 0.9800 .
C18 N12 1.455(12) .
C18 N15 1.457(11) .
C18 H18A 0.9800 .
C18 H18B 0.9800 .
C19 O4 1.231(13) .
C19 N13 1.322(13) .
C19 N14 1.364(13) .
C20 N15 1.426(12) .
C20 N13 1.479(12) .
C20 C21 1.528(14) .
C20 H20 0.9900 .
C21 N14 1.438(14) .
C21 N16 1.459(12) .
C21 H21 0.9900 .
C22 O11 1.232(11) .
C22 N15 1.330(12) .
C22 N16 1.387(13) .
C23 N17 1.436(14) .
C23 N14 1.445(13) .
C23 H23A 0.9800 .
C23 H23B 0.9800 .
C24 N16 1.452(12) .
C24 N19 1.456(14) .
C24 H24A 0.9800 .
C24 H24B 0.9800 .
C25 O5 1.217(13) .
C25 N17 1.356(15) .
C25 N18 1.370(14) .
C26 N17 1.418(13) .
C26 N19 1.438(11) .
C26 C27 1.543(15) .
C26 H26 0.9900 .
C27 N20 1.385(13) .
C27 N18 1.461(16) .
C27 H27 0.9900 .
C28 O12 1.228(13) .
C28 N20 1.369(13) .
C28 N19 1.400(13) .
C29 N21 1.438(2) .
C29 N18 1.472(14) .
C29 H29A 0.9800 .
C29 H29B 0.9800 .
C30 N23 1.433(14) .
C30 N20 1.437(13) .
C30 H30A 0.9800 .
C30 H30B 0.9800 .
C31 O6 1.250(13) .
C31 N22 1.340(14) .
C31 N21 1.407(15) .
C32 N21 1.400(13) .
C32 N23 1.426(13) .
C32 C33 1.602(14) .
C32 H32 0.9900 .
C33 N24 1.422(13) .
C33 N22 1.437(13) .
C33 H33 0.9900 .
C34 O13 1.192(11) .
C34 N24 1.355(13) .
C34 N23 1.408(14) .
C35 N22 1.392(15) .
C35 N25 1.441(15) .
C35 H35A 0.9800 .
C35 H35B 0.9800 .
C36 N27 1.420(14) .
C36 N24 1.429(14) .
C36 H36A 0.9800 .
C36 H36B 0.9800 .
C37 O7 1.218(13) .
C37 N25 1.331(14) .
C37 N26 1.361(15) .
C38 N25 1.437(14) .
C38 N27 1.486(13) .
C38 C39 1.550(15) .
C38 H38 0.9900 .
C39 N28 1.385(14) .
C39 N26 1.420(13) .
C39 H39 0.9900 .
C40 O14 1.208(12) .
C40 N27 1.373(13) .
C40 N28 1.398(13) .
C41 N26 1.429(13) .
C41 N1 1.477(12) .
C41 H41A 0.9800 .
C41 H41B 0.9800 .
C42 N3 1.423(13) .
C42 N28 1.447(13) .
C42 H42A 0.9800 .
C42 H42B 0.9800 .
O10 Pr1 2.475(6) 2_646
O11 Pr1 2.480(8) 2_646

loop_
_platon_squeeze_void_nr
_platon_squeeze_void_average_x
_platon_squeeze_void_average_y
_platon_squeeze_void_average_z
_platon_squeeze_void_volume
_platon_squeeze_void_count_electrons
_platon_squeeze_void_content
1 -0.009 0.500 0.000 1211 772 ' '
2 -0.004 1.000 0.500 1211 773 ' '
